data_1556662
loop_
_publ_author_name
'Tuchler, M.'
'Rambock, M.'
'Glanzer, S.'
'Zangger, K.'
'Belaj, F.'
'Mosch-Zanetti, N.C.'

_publ_section_title
;
 Mono- and Hexanuclear Zinc Halide Complexes with Soft Thiopyridazine
 Based Scorpionate Ligands
;
_journal_name_full Inorganics
_journal_page_first 24
_journal_paper_doi 10.3390/inorganics7020024
_journal_volume 7
_journal_year 2019
_chemical_compound_source 'synthetical product'
_chemical_formula_moiety 'C18 H28 Br2 N4 S2 Zn'
_chemical_formula_sum 'C18 H28 Br2 N4 S2 Zn'
_chemical_formula_weight 589.75
_chemical_name_common ' dibromo-bis(6-tert-butyl-4-methylpyridazine-3(2H)-thione)-zinc'
_chemical_name_systematic ' dibromo-bis(6-tert-butyl-4-methylpyridazine-3(2H)-thione)-zinc'
_space_group_crystal_system monoclinic
_space_group_IT_number 14
_space_group_name_Hall '-P 2ybc'
_space_group_name_H-M_alt 'P 1 21/c 1'
_atom_sites_solution_hydrogens mixed
_atom_sites_solution_primary direct
_atom_sites_solution_secondary difmap
_cell_angle_alpha 90
_cell_angle_beta 96.6196(13)
_cell_angle_gamma 90
_cell_formula_units_Z 4
_cell_length_a 10.2147(3)
_cell_length_b 8.6489(2)
_cell_length_c 27.2498(8)
_cell_measurement_reflns_used 9905
_cell_measurement_temperature 100(2)
_cell_measurement_theta_max 35.70
_cell_measurement_theta_min 2.47
_cell_volume 2391.36(11)
_computing_cell_refinement 'Bruker SAINT'
_computing_data_collection 'Bruker APEX2'
_computing_data_reduction 'Bruker SAINT'
_computing_molecular_graphics 'modified ORTEP (Johnson, 1965)'
_computing_publication_material 'SHELXL-2014/6 (Sheldrick, 2015)'
_computing_structure_refinement 'SHELXL-2014/6 (Sheldrick, 2015)'
_computing_structure_solution 'SHELXS-97 (Sheldrick, 2008)'
_diffrn_ambient_temperature 100(2)
_diffrn_measured_fraction_theta_full 1.000
_diffrn_measured_fraction_theta_max 1.000
_diffrn_measurement_device_type 'Bruker APEX-II CCD'
_diffrn_measurement_method '\f and \w scans'
_diffrn_radiation_monochromator 'multilayer monochromator'
_diffrn_radiation_source 'Incoatec microfocus sealed tube'
_diffrn_radiation_type MoK\a
_diffrn_radiation_wavelength 0.71073
_diffrn_reflns_av_R_equivalents 0.0236
_diffrn_reflns_av_unetI/netI 0.0233
_diffrn_reflns_Laue_measured_fraction_full 1.000
_diffrn_reflns_Laue_measured_fraction_max 1.000
_diffrn_reflns_limit_h_max 16
_diffrn_reflns_limit_h_min -16
_diffrn_reflns_limit_k_max 13
_diffrn_reflns_limit_k_min -13
_diffrn_reflns_limit_l_max 43
_diffrn_reflns_limit_l_min -35
_diffrn_reflns_number 38304
_diffrn_reflns_point_group_measured_fraction_full 1.000
_diffrn_reflns_point_group_measured_fraction_max 1.000
_diffrn_reflns_theta_full 35.00
_diffrn_reflns_theta_max 35.00
_diffrn_reflns_theta_min 2.01
_exptl_absorpt_coefficient_mu 4.554
_exptl_absorpt_correction_T_max 1.000
_exptl_absorpt_correction_T_min 0.736
_exptl_absorpt_correction_type multi-scan
_exptl_absorpt_process_details 'Bruker (2001). SADABS. Bruker AXS Inc., Madison, Wisconsin, USA.'
_exptl_crystal_colour colourless
_exptl_crystal_density_diffrn 1.638
_exptl_crystal_description block
_exptl_crystal_F_000 1184
_exptl_crystal_size_max 0.300
_exptl_crystal_size_mid 0.280
_exptl_crystal_size_min 0.150
_refine_diff_density_max 0.656
_refine_diff_density_min -0.359
_refine_diff_density_rms 0.077
_refine_ls_extinction_method none
_refine_ls_goodness_of_fit_ref 1.046
_refine_ls_hydrogen_treatment refU
_refine_ls_matrix_type full
_refine_ls_number_parameters 268
_refine_ls_number_reflns 10517
_refine_ls_number_restraints 2
_refine_ls_restrained_S_all 1.046
_refine_ls_R_factor_all 0.0299
_refine_ls_R_factor_gt 0.0224
_refine_ls_shift/su_max 0.005
_refine_ls_shift/su_mean 0.000
_refine_ls_structure_factor_coef Fsqd
_refine_ls_weighting_details 'w=1/[\s^2^(Fo^2^)+(0.0203P)^2^+0.9734P] where P=(Fo^2^+2Fc^2^)/3'
_refine_ls_weighting_scheme calc
_refine_ls_wR_factor_gt 0.0481
_refine_ls_wR_factor_ref 0.0500
_reflns_Friedel_coverage 0.000
_reflns_number_gt 9146
_reflns_number_total 10517
_reflns_threshold_expression 'I > 2\s(I)'
_cod_data_source_file Inorganics-2019-7-24.cif
_cod_data_source_block MR38
_cod_original_sg_symbol_H-M 'P 21/c'
_cod_database_code 1556662
_shelx_space_group_comment
;
The symmetry employed for this shelxl refinement is uniquely defined
by the following loop, which should always be used as a source of
symmetry information in preference to the above space-group names.
They are only intended as comments.
;
_shelx_estimated_absorpt_t_min 0.342
_shelx_estimated_absorpt_t_max 0.548
_shelxl_version_number 2014/6

loop_
_space_group_symop_operation_xyz
'x, y, z'
'-x, y+1/2, -z+1/2'
'-x, -y, -z'
'x, -y-1/2, z-1/2'

loop_
_atom_site_label
_atom_site_type_symbol
_atom_site_fract_x
_atom_site_fract_y
_atom_site_fract_z
_atom_site_U_iso_or_equiv
_atom_site_adp_type
_atom_site_occupancy
_atom_site_site_symmetry_order
_atom_site_calc_flag
_atom_site_refinement_flags_posn
_atom_site_refinement_flags_adp
_atom_site_refinement_flags_occupancy
_atom_site_disorder_assembly
_atom_site_disorder_group
Br1 Br 0.88552(2) 0.67041(2) 0.65924(2) 0.01424(3) Uani 1 1 d . . . . .
Br2 Br 0.63604(2) 0.96169(2) 0.59070(2) 0.01467(3) Uani 1 1 d . . . . .
Zn1 Zn 0.65839(2) 0.74189(2) 0.64553(2) 0.01164(3) Uani 1 1 d . . . . .
S1 S 0.53102(3) 0.52831(3) 0.61303(2) 0.01431(5) Uani 1 1 d . . . . .
N11 N 0.81355(9) 0.39633(11) 0.53355(4) 0.01275(16) Uani 1 1 d . . . . .
N12 N 0.73902(9) 0.46033(11) 0.56603(3) 0.01303(16) Uani 1 1 d D . . . .
H12 H 0.7846(6) 0.5169(6) 0.58879(17) 0.016(3) Uiso 1 1 d D U . . .
C13 C 0.61027(10) 0.43872(12) 0.56884(4) 0.01113(17) Uani 1 1 d . . . . .
C14 C 0.54298(10) 0.33561(12) 0.53326(4) 0.01098(17) Uani 1 1 d . . . . .
C15 C 0.61558(10) 0.27148(12) 0.49938(4) 0.01122(17) Uani 1 1 d . . . . .
H15 H 0.5738 0.2044 0.4748 0.016(3) Uiso 1 1 calc R U . . .
C16 C 0.75237(10) 0.30323(12) 0.50027(4) 0.01030(16) Uani 1 1 d . . . . .
C11 C 0.40055(11) 0.29970(14) 0.53486(4) 0.01502(19) Uani 1 1 d . . . . .
H111 H 0.3684 0.2354 0.5064 0.021(2) Uiso 1 1 calc R U . . .
H112 H 0.3501 0.3962 0.5338 0.021(2) Uiso 1 1 calc R U . . .
H113 H 0.3897 0.2439 0.5654 0.021(2) Uiso 1 1 calc R U . . .
C10 C 0.83486(10) 0.22524(12) 0.46434(4) 0.01120(17) Uani 1 1 d . . . . .
C17 C 0.97737(11) 0.28326(14) 0.47158(4) 0.0155(2) Uani 1 1 d . . . . .
H171 H 0.9788 0.3949 0.4655 0.024(3) Uiso 1 1 calc R U . . .
H172 H 1.0286 0.2301 0.4484 0.024(3) Uiso 1 1 calc R U . . .
H173 H 1.0160 0.2619 0.5055 0.024(3) Uiso 1 1 calc R U . . .
C18 C 0.83037(12) 0.05058(13) 0.47422(5) 0.0176(2) Uani 1 1 d . . . . .
H181 H 0.8631 0.0300 0.5088 0.027(3) Uiso 1 1 calc R U . . .
H182 H 0.8858 -0.0035 0.4527 0.027(3) Uiso 1 1 calc R U . . .
H183 H 0.7393 0.0138 0.4674 0.027(3) Uiso 1 1 calc R U . . .
C19 C 0.77561(12) 0.25747(15) 0.41087(4) 0.0174(2) Uani 1 1 d . . . . .
H191 H 0.6851 0.2182 0.4058 0.022(2) Uiso 1 1 calc R U . . .
H192 H 0.8287 0.2057 0.3880 0.022(2) Uiso 1 1 calc R U . . .
H193 H 0.7753 0.3691 0.4047 0.022(2) Uiso 1 1 calc R U . . .
S2 S 0.56004(3) 0.77949(4) 0.71903(2) 0.01563(5) Uani 1 1 d . . . . .
N21 N 0.32278(9) 1.10264(11) 0.65493(3) 0.01253(16) Uani 1 1 d . . . . .
N22 N 0.42057(9) 1.00252(11) 0.66961(3) 0.01229(16) Uani 1 1 d D . . . .
H22 H 0.4869(3) 1.007(2) 0.65174(15) 0.022(3) Uiso 1 1 d D U . . .
C23 C 0.42547(10) 0.89778(12) 0.70590(4) 0.01121(17) Uani 1 1 d . . . . .
C24 C 0.31427(11) 0.89238(13) 0.73319(4) 0.01330(18) Uani 1 1 d . . . . .
C25 C 0.21316(11) 0.99300(13) 0.71933(4) 0.01404(19) Uani 1 1 d . . . . .
H25 H 0.1373 0.9920 0.7365 0.022(3) Uiso 1 1 calc R U . . .
C26 C 0.21966(10) 1.09905(12) 0.67972(4) 0.01145(17) Uani 1 1 d . . . . .
C21 C 0.31085(14) 0.77932(16) 0.77469(5) 0.0223(2) Uani 1 1 d . . . . .
H211 H 0.2279 0.7909 0.7892 0.033(3) Uiso 1 1 calc R U . . .
H212 H 0.3851 0.7993 0.8000 0.033(3) Uiso 1 1 calc R U . . .
H213 H 0.3173 0.6739 0.7620 0.033(3) Uiso 1 1 calc R U . . .
C20 C 0.10894(11) 1.21315(13) 0.66468(4) 0.01348(18) Uani 1 1 d . . . . .
C27 C 0.14078(12) 1.31395(15) 0.62154(5) 0.0187(2) Uani 1 1 d . . . . .
H271 H 0.2231 1.3703 0.6310 0.028(3) Uiso 1 1 calc R U . . .
H272 H 0.0690 1.3879 0.6131 0.028(3) Uiso 1 1 calc R U . . .
H273 H 0.1507 1.2483 0.5929 0.028(3) Uiso 1 1 calc R U . . .
C28 C -0.01916(12) 1.12266(17) 0.64926(5) 0.0232(2) Uani 1 1 d . . . . .
H281 H -0.0058 1.0523 0.6221 0.030(3) Uiso 1 1 calc R U . . .
H282 H -0.0903 1.1953 0.6384 0.030(3) Uiso 1 1 calc R U . . .
H283 H -0.0429 1.0629 0.6775 0.030(3) Uiso 1 1 calc R U . . .
C29 C 0.09159(14) 1.31680(16) 0.70914(5) 0.0233(3) Uani 1 1 d . . . . .
H291 H 0.0680 1.2530 0.7365 0.030(3) Uiso 1 1 calc R U . . .
H292 H 0.0214 1.3922 0.6999 0.030(3) Uiso 1 1 calc R U . . .
H293 H 0.1743 1.3715 0.7194 0.030(3) Uiso 1 1 calc R U . . .

loop_
_atom_site_aniso_label
_atom_site_aniso_U_11
_atom_site_aniso_U_22
_atom_site_aniso_U_33
_atom_site_aniso_U_23
_atom_site_aniso_U_13
_atom_site_aniso_U_12
Br1 0.01139(4) 0.01757(5) 0.01350(5) -0.00268(4) 0.00032(3) 0.00482(4)
Br2 0.01498(5) 0.01522(5) 0.01441(5) 0.00370(4) 0.00419(4) 0.00272(4)
Zn1 0.01142(5) 0.01224(6) 0.01147(5) -0.00016(4) 0.00218(4) 0.00385(4)
S1 0.01245(11) 0.01518(12) 0.01615(11) -0.00286(9) 0.00523(9) 0.00059(9)
N11 0.0109(4) 0.0129(4) 0.0148(4) -0.0039(3) 0.0031(3) 0.0006(3)
N12 0.0104(4) 0.0146(4) 0.0143(4) -0.0058(3) 0.0022(3) 0.0000(3)
C13 0.0113(4) 0.0098(4) 0.0125(4) 0.0006(3) 0.0023(3) 0.0011(3)
C14 0.0107(4) 0.0093(4) 0.0130(4) 0.0020(3) 0.0019(3) -0.0002(3)
C15 0.0112(4) 0.0092(4) 0.0131(4) -0.0004(3) 0.0011(3) -0.0013(3)
C16 0.0111(4) 0.0081(4) 0.0118(4) 0.0005(3) 0.0019(3) 0.0000(3)
C11 0.0111(4) 0.0153(5) 0.0190(5) 0.0006(4) 0.0032(4) -0.0023(4)
C10 0.0117(4) 0.0093(4) 0.0130(4) -0.0013(3) 0.0029(3) 0.0002(3)
C17 0.0116(4) 0.0170(5) 0.0185(5) -0.0032(4) 0.0045(4) -0.0014(4)
C18 0.0204(5) 0.0096(5) 0.0238(5) -0.0004(4) 0.0071(4) 0.0014(4)
C19 0.0179(5) 0.0193(5) 0.0149(5) -0.0008(4) 0.0020(4) 0.0028(4)
S2 0.01586(12) 0.01993(13) 0.01156(11) 0.00279(9) 0.00349(9) 0.00985(10)
N21 0.0114(4) 0.0125(4) 0.0141(4) 0.0017(3) 0.0029(3) 0.0040(3)
N22 0.0108(4) 0.0130(4) 0.0136(4) 0.0011(3) 0.0035(3) 0.0037(3)
C23 0.0115(4) 0.0112(4) 0.0109(4) -0.0014(3) 0.0015(3) 0.0026(3)
C24 0.0143(4) 0.0122(4) 0.0140(4) 0.0011(4) 0.0041(3) 0.0020(4)
C25 0.0127(4) 0.0145(5) 0.0158(5) 0.0021(4) 0.0055(4) 0.0028(4)
C26 0.0108(4) 0.0105(4) 0.0132(4) -0.0004(3) 0.0022(3) 0.0015(3)
C21 0.0235(6) 0.0230(6) 0.0223(6) 0.0100(5) 0.0104(5) 0.0074(5)
C20 0.0118(4) 0.0153(5) 0.0136(4) 0.0010(4) 0.0024(3) 0.0047(4)
C27 0.0175(5) 0.0196(5) 0.0195(5) 0.0069(4) 0.0034(4) 0.0062(4)
C28 0.0119(5) 0.0251(6) 0.0324(7) 0.0033(5) 0.0019(4) 0.0010(4)
C29 0.0292(6) 0.0234(6) 0.0169(5) -0.0029(4) 0.0013(5) 0.0154(5)

loop_
_atom_type_symbol
_atom_type_description
_atom_type_scat_dispersion_real
_atom_type_scat_dispersion_imag
_atom_type_scat_source
C C 0.0033 0.0016 'International Tables Vol C Tables 4.2.6.8 and 6.1.1.4'
H H 0.0000 0.0000 'International Tables Vol C Tables 4.2.6.8 and 6.1.1.4'
Br Br -0.2901 2.4595 'International Tables Vol C Tables 4.2.6.8 and 6.1.1.4'
N N 0.0061 0.0033 'International Tables Vol C Tables 4.2.6.8 and 6.1.1.4'
S S 0.1246 0.1234 'International Tables Vol C Tables 4.2.6.8 and 6.1.1.4'
Zn Zn 0.2839 1.4301 'International Tables Vol C Tables 4.2.6.8 and 6.1.1.4'

loop_
_geom_angle_atom_site_label_1
_geom_angle_atom_site_label_2
_geom_angle_atom_site_label_3
_geom_angle
_geom_angle_site_symmetry_1
_geom_angle_site_symmetry_3
_geom_angle_publ_flag
S2 Zn1 S1 98.920(12) . . yes
S2 Zn1 Br1 113.767(9) . . yes
S1 Zn1 Br1 109.757(9) . . yes
S2 Zn1 Br2 113.402(9) . . yes
S1 Zn1 Br2 111.953(9) . . yes
Br1 Zn1 Br2 108.767(7) . . yes
C13 S1 Zn1 109.37(4) . . yes
C16 N11 N12 116.34(9) . . ?
C13 N12 N11 127.71(9) . . yes
C13 N12 H12 118.7(5) . . yes
N11 N12 H12 113.4(5) . . yes
N12 C13 C14 116.46(9) . . ?
N12 C13 S1 121.62(8) . . ?
C14 C13 S1 121.92(8) . . ?
C15 C14 C13 117.02(9) . . ?
C15 C14 C11 122.79(10) . . ?
C13 C14 C11 120.18(10) . . ?
C14 C15 C16 121.26(10) . . ?
C14 C15 H15 119.4 . . ?
C16 C15 H15 119.4 . . ?
N11 C16 C15 121.19(10) . . ?
N11 C16 C10 117.44(9) . . ?
C15 C16 C10 121.32(9) . . ?
C14 C11 H111 109.5 . . ?
C14 C11 H112 109.5 . . ?
H111 C11 H112 109.5 . . ?
C14 C11 H113 109.5 . . ?
H111 C11 H113 109.5 . . ?
H112 C11 H113 109.5 . . ?
C16 C10 C17 111.15(9) . . ?
C16 C10 C18 107.06(9) . . ?
C17 C10 C18 110.30(9) . . ?
C16 C10 C19 110.04(9) . . ?
C17 C10 C19 109.10(9) . . ?
C18 C10 C19 109.15(9) . . ?
C10 C17 H171 109.5 . . ?
C10 C17 H172 109.5 . . ?
H171 C17 H172 109.5 . . ?
C10 C17 H173 109.5 . . ?
H171 C17 H173 109.5 . . ?
H172 C17 H173 109.5 . . ?
C10 C18 H181 109.5 . . ?
C10 C18 H182 109.5 . . ?
H181 C18 H182 109.5 . . ?
C10 C18 H183 109.5 . . ?
H181 C18 H183 109.5 . . ?
H182 C18 H183 109.5 . . ?
C10 C19 H191 109.5 . . ?
C10 C19 H192 109.5 . . ?
H191 C19 H192 109.5 . . ?
C10 C19 H193 109.5 . . ?
H191 C19 H193 109.5 . . ?
H192 C19 H193 109.5 . . ?
C23 S2 Zn1 108.26(4) . . yes
C26 N21 N22 116.26(9) . . ?
C23 N22 N21 128.16(9) . . yes
C23 N22 H22 118.5(9) . . yes
N21 N22 H22 113.4(8) . . yes
N22 C23 C24 116.28(9) . . ?
N22 C23 S2 121.21(8) . . ?
C24 C23 S2 122.50(8) . . ?
C25 C24 C23 117.08(10) . . ?
C25 C24 C21 122.69(10) . . ?
C23 C24 C21 120.23(10) . . ?
C24 C25 C26 121.24(10) . . ?
C24 C25 H25 119.4 . . ?
C26 C25 H25 119.4 . . ?
N21 C26 C25 120.96(10) . . ?
N21 C26 C20 117.43(10) . . ?
C25 C26 C20 121.60(10) . . ?
C24 C21 H211 109.5 . . ?
C24 C21 H212 109.5 . . ?
H211 C21 H212 109.5 . . ?
C24 C21 H213 109.5 . . ?
H211 C21 H213 109.5 . . ?
H212 C21 H213 109.5 . . ?
C26 C20 C27 111.09(9) . . ?
C26 C20 C29 108.44(9) . . ?
C27 C20 C29 109.17(10) . . ?
C26 C20 C28 109.00(10) . . ?
C27 C20 C28 109.22(10) . . ?
C29 C20 C28 109.91(11) . . ?
C20 C27 H271 109.5 . . ?
C20 C27 H272 109.5 . . ?
H271 C27 H272 109.5 . . ?
C20 C27 H273 109.5 . . ?
H271 C27 H273 109.5 . . ?
H272 C27 H273 109.5 . . ?
C20 C28 H281 109.5 . . ?
C20 C28 H282 109.5 . . ?
H281 C28 H282 109.5 . . ?
C20 C28 H283 109.5 . . ?
H281 C28 H283 109.5 . . ?
H282 C28 H283 109.5 . . ?
C20 C29 H291 109.5 . . ?
C20 C29 H292 109.5 . . ?
H291 C29 H292 109.5 . . ?
C20 C29 H293 109.5 . . ?
H291 C29 H293 109.5 . . ?
H292 C29 H293 109.5 . . ?

loop_
_geom_bond_atom_site_label_1
_geom_bond_atom_site_label_2
_geom_bond_distance
_geom_bond_site_symmetry_2
_geom_bond_publ_flag
Br1 Zn1 2.38838(18) . yes
Br2 Zn1 2.41252(18) . yes
Zn1 S2 2.3644(3) . yes
Zn1 S1 2.3715(3) . yes
S1 C13 1.7118(11) . yes
N11 C16 1.3156(14) . ?
N11 N12 1.3508(13) . ?
N12 C13 1.3393(14) . ?
N12 H12 0.88 . ?
C13 C14 1.4332(15) . ?
C14 C15 1.3667(15) . ?
C14 C11 1.4932(15) . ?
C15 C16 1.4215(15) . ?
C15 H15 0.95 . ?
C16 C10 1.5210(15) . ?
C11 H111 0.98 . ?
C11 H112 0.98 . ?
C11 H113 0.98 . ?
C10 C17 1.5309(15) . ?
C10 C18 1.5360(16) . ?
C10 C19 1.5375(16) . ?
C17 H171 0.98 . ?
C17 H172 0.98 . ?
C17 H173 0.98 . ?
C18 H181 0.98 . ?
C18 H182 0.98 . ?
C18 H183 0.98 . ?
C19 H191 0.98 . ?
C19 H192 0.98 . ?
C19 H193 0.98 . ?
S2 C23 1.7178(11) . yes
N21 C26 1.3157(14) . ?
N21 N22 1.3474(13) . ?
N22 C23 1.3378(14) . ?
N22 H22 0.88 . ?
C23 C24 1.4283(15) . ?
C24 C25 1.3700(15) . ?
C24 C21 1.4985(17) . ?
C25 C26 1.4237(16) . ?
C25 H25 0.95 . ?
C26 C20 1.5212(15) . ?
C21 H211 0.98 . ?
C21 H212 0.98 . ?
C21 H213 0.98 . ?
C20 C27 1.5284(17) . ?
C20 C29 1.5338(17) . ?
C20 C28 1.5410(17) . ?
C27 H271 0.98 . ?
C27 H272 0.98 . ?
C27 H273 0.98 . ?
C28 H281 0.98 . ?
C28 H282 0.98 . ?
C28 H283 0.98 . ?
C29 H291 0.98 . ?
C29 H292 0.98 . ?
C29 H293 0.98 . ?

loop_
_geom_hbond_atom_site_label_D
_geom_hbond_atom_site_label_H
_geom_hbond_atom_site_label_A
_geom_hbond_distance_DH
_geom_hbond_distance_HA
_geom_hbond_distance_DA
_geom_hbond_angle_DHA
_geom_hbond_site_symmetry_A
N12 H12 Br1 0.88 2.4606(13) 3.3341(9) 171.9(6) .
N22 H22 Br2 0.88 2.414(4) 3.2686(9) 163.8(12) .

loop_
_geom_torsion_atom_site_label_1
_geom_torsion_atom_site_label_2
_geom_torsion_atom_site_label_3
_geom_torsion_atom_site_label_4
_geom_torsion
_geom_torsion_site_symmetry_1
_geom_torsion_site_symmetry_2
_geom_torsion_site_symmetry_3
_geom_torsion_site_symmetry_4
C16 N11 N12 C13 0.97(17) . . . .
N11 N12 C13 C14 -0.02(17) . . . .
N11 N12 C13 S1 179.37(9) . . . .
Zn1 S1 C13 N12 18.63(10) . . . .
Zn1 S1 C13 C14 -162.02(8) . . . .
N12 C13 C14 C15 -1.17(15) . . . .
S1 C13 C14 C15 179.45(8) . . . .
N12 C13 C14 C11 177.57(10) . . . .
S1 C13 C14 C11 -1.82(14) . . . .
C13 C14 C15 C16 1.42(15) . . . .
C11 C14 C15 C16 -177.28(10) . . . .
N12 N11 C16 C15 -0.70(15) . . . .
N12 N11 C16 C10 -177.94(9) . . . .
C14 C15 C16 N11 -0.48(16) . . . .
C14 C15 C16 C10 176.65(10) . . . .
N11 C16 C10 C17 -4.87(14) . . . .
C15 C16 C10 C17 177.90(10) . . . .
N11 C16 C10 C18 115.65(11) . . . .
C15 C16 C10 C18 -61.58(13) . . . .
N11 C16 C10 C19 -125.84(11) . . . .
C15 C16 C10 C19 56.92(13) . . . .
C26 N21 N22 C23 1.07(17) . . . .
N21 N22 C23 C24 -1.07(17) . . . .
N21 N22 C23 S2 179.93(9) . . . .
Zn1 S2 C23 N22 -28.74(10) . . . .
Zn1 S2 C23 C24 152.32(8) . . . .
N22 C23 C24 C25 0.75(15) . . . .
S2 C23 C24 C25 179.73(9) . . . .
N22 C23 C24 C21 -179.76(11) . . . .
S2 C23 C24 C21 -0.77(16) . . . .
C23 C24 C25 C26 -0.55(17) . . . .
C21 C24 C25 C26 179.96(11) . . . .
N22 N21 C26 C25 -0.75(16) . . . .
N22 N21 C26 C20 178.74(9) . . . .
C24 C25 C26 N21 0.58(17) . . . .
C24 C25 C26 C20 -178.89(11) . . . .
N21 C26 C20 C27 0.18(14) . . . .
C25 C26 C20 C27 179.66(10) . . . .
N21 C26 C20 C29 -119.79(12) . . . .
C25 C26 C20 C29 59.69(14) . . . .
N21 C26 C20 C28 120.57(11) . . . .
C25 C26 C20 C28 -59.95(14) . . . .
